data_1545543
loop_
_publ_author_name
'He, Chuan'
'Gaunt, Matthew J.'

_publ_section_title
;
 Ligand-assisted palladium-catalyzed C--H alkenylation of aliphatic amines
 for the synthesis of functionalized pyrrolidines
;
_journal_issue 5
_journal_name_full 'Chem. Sci.'
_journal_page_first 3586
_journal_paper_doi 10.1039/C7SC00468K
_journal_volume 8
_journal_year 2017
_chemical_formula_moiety 'C28 H48 N2 O12 Pd3, C H2 Cl2'
_chemical_formula_sum 'C29 H50 Cl2 N2 O12 Pd3'
_chemical_formula_weight 1008.81
_space_group_crystal_system monoclinic
_space_group_IT_number 15
_space_group_name_Hall '-C 2yc'
_space_group_name_H-M_alt 'C 1 2/c 1'
_symmetry_space_group_name_Hall '-C 2yc'
_symmetry_space_group_name_H-M 'C 1 2/c 1'
_atom_sites_solution_hydrogens mixed
_audit_creation_method SHELXL-2014/7
_audit_update_record
;
2016-01-22 deposited with the CCDC.
2017-02-23 downloaded from the CCDC.
;
_cell_angle_alpha 90
_cell_angle_beta 116.3200(10)
_cell_angle_gamma 90
_cell_formula_units_Z 4
_cell_length_a 25.3774(4)
_cell_length_b 8.3627(2)
_cell_length_c 19.7264(4)
_cell_measurement_reflns_used 11624
_cell_measurement_temperature 180(2)
_cell_measurement_theta_max 27.48
_cell_measurement_theta_min 1.00
_cell_volume 3752.41(14)
_computing_cell_refinement 'HKL Scalepack (Otwinowski & Minor, 1997)'
_computing_data_collection 'COLLECT (Nonius, 1999)'
_computing_data_reduction 'HKL Denzo and Scalepack (Otwinowski & Minor, 1997)'
_computing_molecular_graphics 'Mercury (Macrae et al., 2008)'
_computing_publication_material SHELXL
_computing_structure_refinement 'SHELXL (Sheldrick, 2015)'
_computing_structure_solution 'SHELXT (Sheldrick, 2015)'
_diffrn_ambient_temperature 180(2)
_diffrn_measured_fraction_theta_full 0.997
_diffrn_measured_fraction_theta_max 0.978
_diffrn_measurement_device_type 'Nonius KappaCCD'
_diffrn_measurement_method '\w and \f-scans'
_diffrn_radiation_type MoK\a
_diffrn_radiation_wavelength 0.71073
_diffrn_reflns_av_R_equivalents 0.0512
_diffrn_reflns_av_unetI/netI 0.0482
_diffrn_reflns_Laue_measured_fraction_full 0.997
_diffrn_reflns_Laue_measured_fraction_max 0.978
_diffrn_reflns_limit_h_max 29
_diffrn_reflns_limit_h_min -32
_diffrn_reflns_limit_k_max 10
_diffrn_reflns_limit_k_min -9
_diffrn_reflns_limit_l_max 25
_diffrn_reflns_limit_l_min -25
_diffrn_reflns_number 17296
_diffrn_reflns_point_group_measured_fraction_full 0.997
_diffrn_reflns_point_group_measured_fraction_max 0.978
_diffrn_reflns_theta_full 25.242
_diffrn_reflns_theta_max 27.489
_diffrn_reflns_theta_min 3.583
_diffrn_source 'fine-focus sealed tube'
_exptl_absorpt_coefficient_mu 1.623
_exptl_absorpt_correction_T_max 0.904
_exptl_absorpt_correction_T_min 0.798
_exptl_absorpt_correction_type multi-scan
_exptl_absorpt_process_details 'SORTAV (Blessing, 1995)'
_exptl_crystal_colour green
_exptl_crystal_density_diffrn 1.786
_exptl_crystal_description plate
_exptl_crystal_F_000 2024
_exptl_crystal_size_max 0.250
_exptl_crystal_size_mid 0.150
_exptl_crystal_size_min 0.070
_refine_diff_density_max 2.673
_refine_diff_density_min -1.823
_refine_diff_density_rms 0.166
_refine_ls_extinction_method none
_refine_ls_goodness_of_fit_ref 1.023
_refine_ls_hydrogen_treatment constr
_refine_ls_matrix_type full
_refine_ls_number_parameters 234
_refine_ls_number_reflns 4217
_refine_ls_number_restraints 6
_refine_ls_restrained_S_all 1.072
_refine_ls_R_factor_all 0.0680
_refine_ls_R_factor_gt 0.0503
_refine_ls_shift/su_max 0.001
_refine_ls_shift/su_mean 0.000
_refine_ls_structure_factor_coef Fsqd
_refine_ls_weighting_details 'w=1/[\s^2^(Fo^2^)+(0.0672P)^2^+35.8198P] where P=(Fo^2^+2Fc^2^)/3'
_refine_ls_weighting_scheme calc
_refine_ls_wR_factor_gt 0.1271
_refine_ls_wR_factor_ref 0.1375
_reflns_Friedel_coverage 0.000
_reflns_number_gt 3393
_reflns_number_total 4217
_reflns_threshold_expression 'I > 2\s(I)'
_cod_data_source_file c7sc00468k2.cif
_cod_data_source_block mg_k3_0006
_cod_depositor_comments 'Adding full bibliography for 1545543.cif.'
_cod_original_cell_volume 3752.41(13)
_cod_database_code 1545543
_cambridge_user_name 'Chuan He'
_cambridge_user_crsid ch660
_cambridge_supervisor_name 'Matthew Gaunt'
_cambridge_supervisor_crsid mjg32
_cambridge_crystallographer_name 'Andrew Bond'
_cambridge_crystallographer_crsid adb29
_cambridge_sample_id CH-4-059
_cambridge_data_id mg_k3_0006
_shelx_space_group_comment
;
The symmetry employed for this shelxl refinement is uniquely defined
by the following loop, which should always be used as a source of
symmetry information in preference to the above space-group names.
They are only intended as comments.
;
_shelx_estimated_absorpt_t_min 0.687
_shelx_estimated_absorpt_t_max 0.895

loop_
_space_group_symop_operation_xyz
'x, y, z'
'-x, y, -z+1/2'
'x+1/2, y+1/2, z'
'-x+1/2, y+1/2, -z+1/2'
'-x, -y, -z'
'x, -y, z-1/2'
'-x+1/2, -y+1/2, -z'
'x+1/2, -y+1/2, z-1/2'

loop_
_atom_site_label
_atom_site_type_symbol
_atom_site_fract_x
_atom_site_fract_y
_atom_site_fract_z
_atom_site_U_iso_or_equiv
_atom_site_adp_type
_atom_site_occupancy
_atom_site_site_symmetry_order
_atom_site_calc_flag
_atom_site_refinement_flags_posn
_atom_site_refinement_flags_adp
_atom_site_refinement_flags_occupancy
Pd1 Pd 0.7500 0.7500 0.5000 0.02685(17) Uani 1 2 d S . P
Pd2 Pd 0.71321(2) 0.63200(5) 0.60769(2) 0.02813(15) Uani 1 1 d . . .
O1 O 0.54942(18) 0.9701(5) 0.5925(3) 0.0418(10) Uani 1 1 d . . .
O2 O 0.4949(2) 0.7592(6) 0.5441(3) 0.0508(12) Uani 1 1 d . . .
O3 O 0.79826(18) 0.7499(5) 0.6771(2) 0.0354(9) Uani 1 1 d . . .
O4 O 0.81749(18) 0.8566(5) 0.5861(2) 0.0356(9) Uani 1 1 d . . .
O5 O 0.76431(19) 0.4405(5) 0.6047(2) 0.0371(9) Uani 1 1 d . . .
O6 O 0.79585(18) 0.5445(5) 0.5233(2) 0.0353(9) Uani 1 1 d . . .
N1 N 0.65092(19) 0.8148(6) 0.5884(2) 0.0279(10) Uani 1 1 d . . .
H1C H 0.6558 0.8854 0.5506 0.034 Uiso 1 1 calc R U .
C1 C 0.6420(3) 0.4947(7) 0.5541(4) 0.0394(14) Uani 1 1 d . . .
H1A H 0.6325 0.4859 0.4999 0.047 Uiso 1 1 calc R U .
H1B H 0.6495 0.3860 0.5763 0.047 Uiso 1 1 calc R U .
C2 C 0.5914(3) 0.5704(7) 0.5628(3) 0.0366(13) Uani 1 1 d . . .
H2A H 0.5968 0.5565 0.6153 0.044 Uiso 1 1 calc R U .
H2B H 0.5541 0.5181 0.5283 0.044 Uiso 1 1 calc R U .
C3 C 0.5891(3) 0.7462(7) 0.5443(3) 0.0309(12) Uani 1 1 d . . .
C4 C 0.5413(3) 0.8242(8) 0.5605(3) 0.0354(13) Uani 1 1 d . . .
C5 C 0.6056(3) 1.0469(8) 0.6157(4) 0.0425(15) Uani 1 1 d . . .
H5A H 0.6101 1.1316 0.6529 0.051 Uiso 1 1 calc R U .
H5B H 0.6068 1.0985 0.5712 0.051 Uiso 1 1 calc R U .
C6 C 0.6568(3) 0.9294(7) 0.6508(3) 0.0340(13) Uani 1 1 d . . .
C7 C 0.7123(3) 1.0258(9) 0.6747(4) 0.0515(18) Uani 1 1 d . . .
H7A H 0.7465 0.9562 0.7008 0.077 Uiso 1 1 calc R U .
H7B H 0.7129 1.1116 0.7088 0.077 Uiso 1 1 calc R U .
H7C H 0.7137 1.0723 0.6299 0.077 Uiso 1 1 calc R U .
C8 C 0.6559(3) 0.8414(9) 0.7161(3) 0.0491(17) Uani 1 1 d . . .
H8A H 0.6850 0.7549 0.7314 0.074 Uiso 1 1 calc R U .
H8B H 0.6167 0.7962 0.7011 0.074 Uiso 1 1 calc R U .
H8C H 0.6654 0.9152 0.7585 0.074 Uiso 1 1 calc R U .
C9 C 0.5720(3) 0.7775(8) 0.4592(3) 0.0361(13) Uani 1 1 d . . .
H9A H 0.5642 0.8933 0.4492 0.043 Uiso 1 1 calc R U .
H9B H 0.6063 0.7510 0.4499 0.043 Uiso 1 1 calc R U .
C10 C 0.5197(3) 0.6867(9) 0.4032(4) 0.0439(15) Uani 1 1 d . . .
H10A H 0.5103 0.7232 0.3519 0.066 Uiso 1 1 calc R U .
H10B H 0.4859 0.7055 0.4137 0.066 Uiso 1 1 calc R U .
H10C H 0.5288 0.5722 0.4074 0.066 Uiso 1 1 calc R U .
C11 C 0.8285(3) 0.8308(7) 0.6550(3) 0.0320(12) Uani 1 1 d . . .
C12 C 0.8841(3) 0.9102(9) 0.7118(4) 0.0475(16) Uani 1 1 d . . .
H12A H 0.9060 0.8350 0.7529 0.071 Uiso 1 1 calc R U .
H12B H 0.8738 1.0051 0.7326 0.071 Uiso 1 1 calc R U .
H12C H 0.9083 0.9418 0.6869 0.071 Uiso 1 1 calc R U .
C13 C 0.7933(2) 0.4355(7) 0.5669(3) 0.0316(12) Uani 1 1 d . . .
C14 C 0.8289(3) 0.2893(8) 0.5739(4) 0.0499(17) Uani 1 1 d . . .
H14A H 0.8129 0.1997 0.5910 0.075 Uiso 1 1 calc R U .
H14B H 0.8697 0.3083 0.6107 0.075 Uiso 1 1 calc R U .
H14C H 0.8273 0.2635 0.5246 0.075 Uiso 1 1 calc R U .
C100 C 0.9989(4) 0.4130(11) 0.7237(8) 0.113(9) Uani 0.5 1 d D . P
H100 H 1.0348 0.4630 0.7585 0.135 Uiso 0.5 1 d R U P
H101 H 0.9988 0.4131 0.6749 0.135 Uiso 0.5 1 d R U P
Cl1 Cl 0.9430(2) 0.5258(6) 0.7177(3) 0.1122(15) Uani 0.6667 1 d D . P
Cl2 Cl 1.0000 0.2235(6) 0.7500 0.114(3) Uani 0.6667 2 d DS T P

loop_
_atom_site_aniso_label
_atom_site_aniso_U_11
_atom_site_aniso_U_22
_atom_site_aniso_U_33
_atom_site_aniso_U_23
_atom_site_aniso_U_13
_atom_site_aniso_U_12
Pd1 0.0312(3) 0.0288(3) 0.0193(3) 0.0013(2) 0.0100(2) 0.0070(2)
Pd2 0.0318(3) 0.0278(2) 0.0228(2) 0.00169(15) 0.01039(17) 0.00421(17)
O1 0.032(2) 0.042(3) 0.051(2) -0.010(2) 0.0178(19) 0.0016(19)
O2 0.041(3) 0.053(3) 0.061(3) -0.008(2) 0.025(2) -0.007(2)
O3 0.039(2) 0.040(2) 0.0244(18) -0.0004(16) 0.0111(17) -0.0019(19)
O4 0.037(2) 0.042(2) 0.0249(19) -0.0019(16) 0.0113(17) -0.0036(18)
O5 0.041(2) 0.031(2) 0.036(2) 0.0061(17) 0.0136(19) 0.0092(18)
O6 0.039(2) 0.033(2) 0.034(2) 0.0003(17) 0.0159(18) 0.0108(18)
N1 0.029(2) 0.026(2) 0.026(2) -0.0017(18) 0.0094(19) -0.0001(19)
C1 0.042(3) 0.029(3) 0.044(3) -0.003(3) 0.017(3) -0.007(3)
C2 0.039(3) 0.033(3) 0.035(3) 0.000(2) 0.015(3) -0.007(3)
C3 0.038(3) 0.024(3) 0.027(3) -0.003(2) 0.012(2) -0.002(2)
C4 0.037(3) 0.042(3) 0.031(3) 0.002(3) 0.019(3) 0.003(3)
C5 0.038(3) 0.036(3) 0.051(4) -0.013(3) 0.018(3) 0.001(3)
C6 0.033(3) 0.034(3) 0.033(3) -0.014(2) 0.012(2) 0.003(2)
C7 0.040(4) 0.052(4) 0.058(4) -0.028(3) 0.018(3) -0.007(3)
C8 0.042(4) 0.069(5) 0.030(3) -0.009(3) 0.009(3) 0.007(3)
C9 0.033(3) 0.046(4) 0.028(3) 0.000(2) 0.012(2) 0.000(3)
C10 0.041(4) 0.049(4) 0.035(3) -0.004(3) 0.011(3) -0.002(3)
C11 0.036(3) 0.027(3) 0.028(3) -0.003(2) 0.010(2) 0.008(2)
C12 0.048(4) 0.047(4) 0.034(3) -0.003(3) 0.005(3) -0.006(3)
C13 0.031(3) 0.030(3) 0.028(3) -0.007(2) 0.008(2) 0.002(2)
C14 0.058(4) 0.034(4) 0.051(4) -0.003(3) 0.019(3) 0.020(3)
C100 0.062(12) 0.22(3) 0.085(15) 0.020(16) 0.054(12) -0.002(16)
Cl1 0.155(5) 0.090(3) 0.110(3) 0.007(3) 0.075(3) -0.001(3)
Cl2 0.065(3) 0.044(3) 0.196(7) 0.000 0.024(4) 0.000

loop_
_atom_type_symbol
_atom_type_description
_atom_type_scat_dispersion_real
_atom_type_scat_dispersion_imag
_atom_type_scat_source
C C 0.0033 0.0016 'International Tables Vol C Tables 4.2.6.8 and 6.1.1.4'
H H 0.0000 0.0000 'International Tables Vol C Tables 4.2.6.8 and 6.1.1.4'
N N 0.0061 0.0033 'International Tables Vol C Tables 4.2.6.8 and 6.1.1.4'
O O 0.0106 0.0060 'International Tables Vol C Tables 4.2.6.8 and 6.1.1.4'
Pd Pd -0.9988 1.0072 'International Tables Vol C Tables 4.2.6.8 and 6.1.1.4'
Cl Cl 0.1484 0.1585 'International Tables Vol C Tables 4.2.6.8 and 6.1.1.4'

loop_
_geom_angle_atom_site_label_1
_geom_angle_atom_site_label_2
_geom_angle_atom_site_label_3
_geom_angle
_geom_angle_site_symmetry_1
_geom_angle_site_symmetry_3
O4 Pd1 O4 180.0(2) 7_666 .
O4 Pd1 O6 89.79(17) 7_666 7_666
O4 Pd1 O6 90.21(17) . 7_666
O4 Pd1 O6 90.21(17) 7_666 .
O4 Pd1 O6 89.79(17) . .
O6 Pd1 O6 180.0 7_666 .
O4 Pd1 Pd2 92.18(11) 7_666 .
O4 Pd1 Pd2 87.82(11) . .
O6 Pd1 Pd2 96.81(11) 7_666 .
O6 Pd1 Pd2 83.19(11) . .
O4 Pd1 Pd2 87.82(11) 7_666 7_666
O4 Pd1 Pd2 92.18(11) . 7_666
O6 Pd1 Pd2 83.19(11) 7_666 7_666
O6 Pd1 Pd2 96.81(11) . 7_666
Pd2 Pd1 Pd2 180.0 . 7_666
C1 Pd2 O5 88.4(2) . .
C1 Pd2 N1 83.8(2) . .
O5 Pd2 N1 168.79(16) . .
C1 Pd2 O3 171.1(2) . .
O5 Pd2 O3 84.91(16) . .
N1 Pd2 O3 103.67(16) . .
C1 Pd2 Pd1 108.84(18) . .
O5 Pd2 Pd1 80.28(11) . .
N1 Pd2 Pd1 94.68(12) . .
O3 Pd2 Pd1 75.80(10) . .
C4 O1 C5 118.5(5) . .
C11 O3 Pd2 127.7(4) . .
C11 O4 Pd1 121.7(4) . .
C13 O5 Pd2 125.3(4) . .
C13 O6 Pd1 124.6(4) . .
C6 N1 C3 114.0(4) . .
C6 N1 Pd2 121.1(3) . .
C3 N1 Pd2 109.2(3) . .
C6 N1 H1C 103.4 . .
C3 N1 H1C 103.4 . .
Pd2 N1 H1C 103.4 . .
C2 C1 Pd2 108.3(4) . .
C2 C1 H1A 110.0 . .
Pd2 C1 H1A 110.0 . .
C2 C1 H1B 110.0 . .
Pd2 C1 H1B 110.0 . .
H1A C1 H1B 108.4 . .
C1 C2 C3 109.0(5) . .
C1 C2 H2A 109.9 . .
C3 C2 H2A 109.9 . .
C1 C2 H2B 109.9 . .
C3 C2 H2B 109.9 . .
H2A C2 H2B 108.3 . .
C2 C3 N1 107.9(5) . .
C2 C3 C4 108.3(5) . .
N1 C3 C4 115.4(4) . .
C2 C3 C9 112.7(5) . .
N1 C3 C9 106.0(4) . .
C4 C3 C9 106.6(5) . .
O2 C4 O1 117.6(5) . .
O2 C4 C3 121.5(6) . .
O1 C4 C3 120.8(5) . .
O1 C5 C6 112.3(5) . .
O1 C5 H5A 109.1 . .
C6 C5 H5A 109.1 . .
O1 C5 H5B 109.1 . .
C6 C5 H5B 109.1 . .
H5A C5 H5B 107.9 . .
C8 C6 C7 111.4(5) . .
C8 C6 N1 110.8(5) . .
C7 C6 N1 109.5(5) . .
C8 C6 C5 111.9(5) . .
C7 C6 C5 106.7(5) . .
N1 C6 C5 106.3(4) . .
C6 C7 H7A 109.5 . .
C6 C7 H7B 109.5 . .
H7A C7 H7B 109.5 . .
C6 C7 H7C 109.5 . .
H7A C7 H7C 109.5 . .
H7B C7 H7C 109.5 . .
C6 C8 H8A 109.5 . .
C6 C8 H8B 109.5 . .
H8A C8 H8B 109.5 . .
C6 C8 H8C 109.5 . .
H8A C8 H8C 109.5 . .
H8B C8 H8C 109.5 . .
C10 C9 C3 116.1(5) . .
C10 C9 H9A 108.3 . .
C3 C9 H9A 108.3 . .
C10 C9 H9B 108.3 . .
C3 C9 H9B 108.3 . .
H9A C9 H9B 107.4 . .
C9 C10 H10A 109.5 . .
C9 C10 H10B 109.5 . .
H10A C10 H10B 109.5 . .
C9 C10 H10C 109.5 . .
H10A C10 H10C 109.5 . .
H10B C10 H10C 109.5 . .
O3 C11 O4 126.2(5) . .
O3 C11 C12 119.9(5) . .
O4 C11 C12 113.9(5) . .
C11 C12 H12A 109.5 . .
C11 C12 H12B 109.5 . .
H12A C12 H12B 109.5 . .
C11 C12 H12C 109.5 . .
H12A C12 H12C 109.5 . .
H12B C12 H12C 109.5 . .
O5 C13 O6 126.5(5) . .
O5 C13 C14 117.5(6) . .
O6 C13 C14 116.1(5) . .
C13 C14 H14A 109.5 . .
C13 C14 H14B 109.5 . .
H14A C14 H14B 109.5 . .
C13 C14 H14C 109.5 . .
H14A C14 H14C 109.5 . .
H14B C14 H14C 109.5 . .
Cl1 C100 Cl2 117.2(6) . .
Cl1 C100 H100 108.2 . .
Cl2 C100 H100 108.2 . .
Cl1 C100 H101 107.7 . .
Cl2 C100 H101 107.8 . .
H100 C100 H101 107.3 . .

loop_
_geom_bond_atom_site_label_1
_geom_bond_atom_site_label_2
_geom_bond_distance
_geom_bond_site_symmetry_2
Pd1 O4 2.008(4) 7_666
Pd1 O4 2.008(4) .
Pd1 O6 2.011(4) 7_666
Pd1 O6 2.011(4) .
Pd1 Pd2 2.8491(4) .
Pd1 Pd2 2.8491(4) 7_666
Pd2 C1 2.002(6) .
Pd2 O5 2.078(4) .
Pd2 N1 2.109(5) .
Pd2 O3 2.211(4) .
O1 C4 1.347(8) .
O1 C5 1.440(8) .
O2 C4 1.204(8) .
O3 C11 1.238(7) .
O4 C11 1.279(7) .
O5 C13 1.260(7) .
O6 C13 1.275(7) .
N1 C6 1.515(7) .
N1 C3 1.529(7) .
N1 H1C 1.0000 .
C1 C2 1.506(9) .
C1 H1A 0.9900 .
C1 H1B 0.9900 .
C2 C3 1.510(8) .
C2 H2A 0.9900 .
C2 H2B 0.9900 .
C3 C4 1.531(8) .
C3 C9 1.559(7) .
C5 C6 1.529(8) .
C5 H5A 0.9900 .
C5 H5B 0.9900 .
C6 C8 1.491(9) .
C6 C7 1.507(9) .
C7 H7A 0.9800 .
C7 H7B 0.9800 .
C7 H7C 0.9800 .
C8 H8A 0.9800 .
C8 H8B 0.9800 .
C8 H8C 0.9800 .
C9 C10 1.503(8) .
C9 H9A 0.9900 .
C9 H9B 0.9900 .
C10 H10A 0.9800 .
C10 H10B 0.9800 .
C10 H10C 0.9800 .
C11 C12 1.512(8) .
C12 H12A 0.9800 .
C12 H12B 0.9800 .
C12 H12C 0.9800 .
C13 C14 1.489(8) .
C14 H14A 0.9800 .
C14 H14B 0.9800 .
C14 H14C 0.9800 .
C100 Cl1 1.663(9) .
C100 Cl2 1.664(10) .
C100 H100 0.960 .
C100 H101 0.960 .

loop_
_geom_torsion_atom_site_label_1
_geom_torsion_atom_site_label_2
_geom_torsion_atom_site_label_3
_geom_torsion_atom_site_label_4
_geom_torsion
Pd2 C1 C2 C3 47.7(6)
C1 C2 C3 N1 -49.1(6)
C1 C2 C3 C4 -174.8(5)
C1 C2 C3 C9 67.5(6)
C6 N1 C3 C2 -111.3(5)
Pd2 N1 C3 C2 27.6(5)
C6 N1 C3 C4 10.0(7)
Pd2 N1 C3 C4 148.9(4)
C6 N1 C3 C9 127.7(5)
Pd2 N1 C3 C9 -93.4(4)
C5 O1 C4 O2 177.2(6)
C5 O1 C4 C3 -4.0(8)
C2 C3 C4 O2 -41.1(7)
N1 C3 C4 O2 -162.1(5)
C9 C3 C4 O2 80.5(7)
C2 C3 C4 O1 140.2(5)
N1 C3 C4 O1 19.1(7)
C9 C3 C4 O1 -98.2(6)
C4 O1 C5 C6 -39.4(7)
C3 N1 C6 C8 73.5(6)
Pd2 N1 C6 C8 -60.1(6)
C3 N1 C6 C7 -163.2(5)
Pd2 N1 C6 C7 63.3(6)
C3 N1 C6 C5 -48.3(6)
Pd2 N1 C6 C5 178.2(4)
O1 C5 C6 C8 -56.0(7)
O1 C5 C6 C7 -178.1(5)
O1 C5 C6 N1 65.1(6)
C2 C3 C9 C10 47.8(7)
N1 C3 C9 C10 165.5(5)
C4 C3 C9 C10 -71.0(7)
Pd2 O3 C11 O4 -3.4(8)
Pd2 O3 C11 C12 176.4(4)
Pd1 O4 C11 O3 -5.4(8)
Pd1 O4 C11 C12 174.8(4)
Pd2 O5 C13 O6 -1.2(8)
Pd2 O5 C13 C14 178.2(4)
Pd1 O6 C13 O5 -3.2(8)
Pd1 O6 C13 C14 177.4(4)
